data_1533949
loop_
_publ_author_name
'Panahandeh, A.'
'Jung, W.'

_publ_section_title
;
 The oxidation of heterogeneous Tl/Ni/P alloys - preparation and crystal
 structures of the thallium nickel phosphates Tl Ni4 (P O4)3, Tl4 Ni7 (P
 O4)6 and Tl2 Ni4 (P2 O7) (P O4)2
;
_journal_name_full 'Zeitschrift fuer Anorganische und Allgemeine Chemie'
_journal_page_first 1651
_journal_page_last 1660
_journal_volume 629
_journal_year 2003
_chemical_formula_sum 'Ni7 O24 P6 Tl4'
_chemical_name_systematic 'Tl4 Ni7 (P O4)6'
_space_group_IT_number 8
_symmetry_space_group_name_Hall 'C -2y'
_symmetry_space_group_name_H-M 'C 1 m 1'
_cell_angle_alpha 90
_cell_angle_beta 103.5
_cell_angle_gamma 90
_cell_formula_units_Z 2
_cell_length_a 10.711
_cell_length_b 14.275
_cell_length_c 6.688
_cell_volume 994.338
_citation_journal_id_ASTM ZAACAB
_cod_data_source_file Panahandeh_ZAACAB_2003_1062.cif
_cod_data_source_block Ni7O24P6Tl4
_cod_original_cell_volume 994.3378
_cod_database_code 1533949

loop_
_symmetry_equiv_pos_as_xyz
x,y,z
x,-y,z
x+1/2,y+1/2,z
x+1/2,-y+1/2,z

loop_
_atom_site_label
_atom_site_type_symbol
_atom_site_fract_x
_atom_site_fract_y
_atom_site_fract_z
_atom_site_occupancy
_atom_site_U_iso_or_equiv
Ni2 Ni+2 0.0002 0 0.0001 1 0.0
O8 O-2 0.6939 0.7039 0.1473 1 0.0
O12 O-2 0.6998 0.9101 0.1405 1 0.0
P1 P+5 0.5925 0.6926 0.2737 1 0.0
O1 O-2 0.3046 0.5 0.8976 1 0.0
Ni3 Ni+2 0.0033 0.62078 0.0076 1 0.0
Tl2 Tl+1 0.41828 0.5 0.47996 1 0.0
O13 O-2 0.4962 0.3901 0.2008 1 0.0
O11 O-2 0.5049 0.3859 0.8002 1 0.0
Ni1 Ni+2 0.6733 0.6894 0.8244 1 0.0
Ni4 Ni+2 0.8344 0.8038 0.1859 1 0.0
Tl1 Tl+1 0.62063 0.8863 0.53207 1 0.0
P2 P+5 0.2001 0.5 0.0087 1 0.0
P3 P+5 0.8059 0.5 0.0103 1 0.0
O4 O-2 0.9331 0.5 0.1733 1 0.0
O14 O-2 0.5631 0 0.8631 1 0.0
O6 O-2 0.8089 0.4119 0.876 1 0.0
O5 O-2 0.6912 0.5 0.1092 1 0.0
P4 P+5 0.4167 0.7005 0.7326 1 0.0
O7 O-2 0.6515 0.6827 0.5015 1 0.0
Tl3 Tl+1 0.80356 0.5 0.5038 1 0.0
O2 O-2 0.8142 0.7904 0.8586 1 0.0
O9 O-2 0.5102 0.7844 0.7835 1 0.0
O3 O-2 0.4982 0.7793 0.2278 1 0.0
O10 O-2 0.8537 0.8076 0.5084 1 0.0
